data_4514332
loop_
_publ_author_name
'Liu, Wei'
'Ulaganathan, Mani'
'Abdelwahab, Ibrahim'
'Luo, Xin'
'Chen, Zhongxin'
'Rong Tan, Sherman Jun'
'Wang, Xiaowei'
'Liu, Yanpeng'
'Geng, Dechao'
'Bao, Yang'
'Chen, Jianyi'
'Loh, Kian Ping'

_publ_section_title
;
 Two-Dimensional Polymer Synthesized via Solid-State Polymerization for
 High-Performance Supercapacitors.
;
_journal_issue 1
_journal_name_full 'ACS nano'
_journal_page_first 852
_journal_page_last 860
_journal_paper_doi 10.1021/acsnano.7b08354
_journal_volume 12
_journal_year 2018
_chemical_formula_moiety 'C14 H6 Br2 N'
_chemical_formula_sum 'C14 H6 Br2 N'
_chemical_formula_weight 348.02
_space_group_crystal_system monoclinic
_space_group_IT_number 14
_space_group_name_Hall '-P 2yn'
_space_group_name_H-M_alt 'P 1 21/n 1'
_symmetry_space_group_name_Hall '-P 2yn'
_symmetry_space_group_name_H-M 'P 1 21/n 1'
_atom_sites_solution_hydrogens geom
_audit_creation_method SHELXL-2014/7
_cell_angle_alpha 90
_cell_angle_beta 92.426(3)
_cell_angle_gamma 90
_cell_formula_units_Z 4
_cell_length_a 3.9742(2)
_cell_length_b 19.4868(11)
_cell_length_c 14.9127(7)
_cell_measurement_reflns_used 1072
_cell_measurement_temperature 100(2)
_cell_measurement_theta_max 27.102
_cell_measurement_theta_min 2.498
_cell_volume 1153.87(10)
_computing_cell_refinement 'SHELXTL, Acta Cryst., Sect. A 2008, 64, 112-122.'
_computing_data_collection 'APEX3 v2015.5.2'
_computing_data_reduction 'Saint, APEX v2014.11.0.'
_computing_molecular_graphics Ortep3
_computing_publication_material 'APEX3 v2015.5.2'
_computing_structure_refinement 'SHELXL-2014/6 (Sheldrick, 2014)'
_computing_structure_solution 'SHELXT, Acta Cryst., Sect. A 2015, A71, 3-8.'
_diffrn_ambient_temperature 100(2)
_diffrn_measured_fraction_theta_full 0.998
_diffrn_measured_fraction_theta_max 0.998
_diffrn_measurement_device_type 'Bruker AXS D8 Venture '
_diffrn_measurement_method 'profile data from \q/2\q scans'
_diffrn_radiation_type MoK\a
_diffrn_radiation_wavelength 0.71073
_diffrn_reflns_av_R_equivalents 0.0369
_diffrn_reflns_av_unetI/netI 0.0775
_diffrn_reflns_Laue_measured_fraction_full 0.998
_diffrn_reflns_Laue_measured_fraction_max 0.998
_diffrn_reflns_limit_h_max 5
_diffrn_reflns_limit_h_min -4
_diffrn_reflns_limit_k_max 24
_diffrn_reflns_limit_k_min -24
_diffrn_reflns_limit_l_max 19
_diffrn_reflns_limit_l_min -18
_diffrn_reflns_number 4939
_diffrn_reflns_point_group_measured_fraction_full 0.998
_diffrn_reflns_point_group_measured_fraction_max 0.998
_diffrn_reflns_theta_full 25.242
_diffrn_reflns_theta_max 27.102
_diffrn_reflns_theta_min 2.498
_exptl_absorpt_coefficient_mu 6.997
_exptl_absorpt_correction_T_max 0.424
_exptl_absorpt_correction_T_min 0.151
_exptl_absorpt_correction_type multi-scan
_exptl_absorpt_process_details Sadabs
_exptl_crystal_colour yellow
_exptl_crystal_density_diffrn 2.003
_exptl_crystal_description 'prism frag'
_exptl_crystal_F_000 668
_exptl_crystal_size_max 0.435
_exptl_crystal_size_mid 0.168
_exptl_crystal_size_min 0.148
_refine_diff_density_max 1.014
_refine_diff_density_min -0.911
_refine_diff_density_rms 0.155
_refine_ls_extinction_method none
_refine_ls_goodness_of_fit_ref 1.124
_refine_ls_hydrogen_treatment constr
_refine_ls_matrix_type full
_refine_ls_number_parameters 154
_refine_ls_number_reflns 2517
_refine_ls_number_restraints 0
_refine_ls_restrained_S_all 1.124
_refine_ls_R_factor_all 0.0632
_refine_ls_R_factor_gt 0.0478
_refine_ls_shift/su_max 0.001
_refine_ls_shift/su_mean 0.000
_refine_ls_structure_factor_coef Fsqd
_refine_ls_weighting_details 'w=1/[\s^2^(Fo^2^)+2.6820P] where P=(Fo^2^+2Fc^2^)/3'
_refine_ls_weighting_scheme calc
_refine_ls_wR_factor_gt 0.1011
_refine_ls_wR_factor_ref 0.1075
_reflns_Friedel_coverage 0.000
_reflns_number_gt 2066
_reflns_number_total 2517
_reflns_threshold_expression 'I > 2\s(I)'
_cod_data_source_file nn7b08354_si_002.cif
_cod_data_source_block f663
_cod_depositor_comments 'Adding full bibliography for 4514332--4514333.cif.'
_cod_database_code 4514332
_shelx_space_group_comment
;
The symmetry employed for this shelxl refinement is uniquely defined
by the following loop, which should always be used as a source of
symmetry information in preference to the above space-group names.
They are only intended as comments.
;
_shelx_estimated_absorpt_t_min 0.151
_shelx_estimated_absorpt_t_max 0.424

loop_
_space_group_symop_operation_xyz
'x, y, z'
'-x+1/2, y+1/2, -z+1/2'
'-x, -y, -z'
'x-1/2, -y-1/2, z-1/2'

loop_
_atom_site_label
_atom_site_type_symbol
_atom_site_fract_x
_atom_site_fract_y
_atom_site_fract_z
_atom_site_U_iso_or_equiv
_atom_site_adp_type
_atom_site_occupancy
_atom_site_site_symmetry_order
_atom_site_calc_flag
_atom_site_refinement_flags_posn
_atom_site_refinement_flags_adp
Br1 Br 1.24644(14) 0.21113(3) 0.42259(3) 0.02067(16) Uani 1 1 d . .
Br2 Br 0.60828(14) 0.59231(3) 0.91843(3) 0.02061(16) Uani 1 1 d . .
N1 N 0.5816(10) 0.4508(2) 0.4360(3) 0.0140(8) Uani 1 1 d . .
C1 C 0.6881(13) 0.4442(3) 0.5220(3) 0.0141(10) Uani 1 1 d . .
C2 C 0.6020(13) 0.4945(3) 0.5872(3) 0.0154(10) Uani 1 1 d . .
C3 C 0.7218(12) 0.4858(2) 0.6803(3) 0.0129(10) Uani 1 1 d . .
C4 C 0.6370(13) 0.5359(3) 0.7434(3) 0.0170(11) Uani 1 1 d . .
H4 H 0.5127 0.5754 0.7250 0.020 Uiso 1 1 calc R U
C5 C 0.7369(13) 0.5268(3) 0.8324(3) 0.0170(10) Uani 1 1 d . .
C6 C 0.9264(12) 0.4699(3) 0.8604(3) 0.0166(10) Uani 1 1 d . .
H6 H 0.9949 0.4644 0.9218 0.020 Uiso 1 1 calc R U
C7 C 1.0135(12) 0.4215(3) 0.7975(3) 0.0149(10) Uani 1 1 d . .
H7 H 1.1455 0.3830 0.8163 0.018 Uiso 1 1 calc R U
C8 C 0.9114(12) 0.4279(3) 0.7070(3) 0.0137(10) Uani 1 1 d . .
C9 C 0.9969(13) 0.3755(3) 0.6397(3) 0.0165(10) Uani 1 1 d . .
C10 C 1.1816(13) 0.3161(3) 0.6627(3) 0.0169(10) Uani 1 1 d . .
H10 H 1.2590 0.3095 0.7232 0.020 Uiso 1 1 calc R U
C11 C 1.2533(14) 0.2671(3) 0.5990(3) 0.0193(11) Uani 1 1 d . .
H11 H 1.3744 0.2267 0.6154 0.023 Uiso 1 1 calc R U
C12 C 1.1439(13) 0.2784(3) 0.5100(3) 0.0163(10) Uani 1 1 d . .
C13 C 0.9616(13) 0.3351(3) 0.4839(3) 0.0171(11) Uani 1 1 d . .
H13 H 0.8875 0.3410 0.4230 0.021 Uiso 1 1 calc R U
C14 C 0.8858(12) 0.3847(3) 0.5487(3) 0.0132(10) Uani 1 1 d . .

loop_
_atom_site_aniso_label
_atom_site_aniso_U_11
_atom_site_aniso_U_22
_atom_site_aniso_U_33
_atom_site_aniso_U_23
_atom_site_aniso_U_13
_atom_site_aniso_U_12
Br1 0.0239(3) 0.0181(3) 0.0201(2) -0.00468(18) 0.00222(19) 0.0044(2)
Br2 0.0268(3) 0.0213(3) 0.0136(2) -0.00460(17) -0.00058(18) 0.0038(2)
N1 0.013(2) 0.014(2) 0.0156(18) 0.0005(15) 0.0002(15) -0.0015(18)
C1 0.017(3) 0.012(3) 0.014(2) -0.0006(17) 0.0051(18) -0.003(2)
C2 0.016(3) 0.014(3) 0.016(2) 0.0012(18) 0.0018(18) -0.005(2)
C3 0.014(2) 0.011(2) 0.014(2) -0.0001(17) 0.0026(17) -0.002(2)
C4 0.022(3) 0.013(3) 0.015(2) 0.0001(18) 0.0037(19) -0.001(2)
C5 0.022(3) 0.014(3) 0.015(2) -0.0036(18) 0.0035(19) -0.003(2)
C6 0.016(3) 0.020(3) 0.014(2) 0.0003(18) -0.0024(18) -0.006(2)
C7 0.012(3) 0.015(3) 0.018(2) 0.0043(18) 0.0018(18) 0.001(2)
C8 0.009(2) 0.015(3) 0.017(2) -0.0005(17) 0.0048(18) -0.005(2)
C9 0.020(3) 0.015(3) 0.014(2) -0.0007(18) 0.0032(18) -0.003(2)
C10 0.016(3) 0.018(3) 0.017(2) 0.0036(18) -0.0005(18) -0.001(2)
C11 0.020(3) 0.017(3) 0.021(2) 0.0018(19) 0.002(2) 0.003(2)
C12 0.015(3) 0.015(3) 0.019(2) -0.0017(18) 0.0036(19) -0.003(2)
C13 0.018(3) 0.018(3) 0.015(2) -0.0006(18) 0.0028(18) -0.003(2)
C14 0.007(2) 0.016(3) 0.016(2) 0.0007(18) 0.0004(16) -0.004(2)

loop_
_atom_type_symbol
_atom_type_description
_atom_type_scat_dispersion_real
_atom_type_scat_dispersion_imag
_atom_type_scat_source
C C 0.0033 0.0016 'International Tables Vol C Tables 4.2.6.8 and 6.1.1.4'
H H 0.0000 0.0000 'International Tables Vol C Tables 4.2.6.8 and 6.1.1.4'
N N 0.0061 0.0033 'International Tables Vol C Tables 4.2.6.8 and 6.1.1.4'
Br Br -0.2901 2.4595 'International Tables Vol C Tables 4.2.6.8 and 6.1.1.4'

loop_
_geom_angle_atom_site_label_1
_geom_angle_atom_site_label_2
_geom_angle_atom_site_label_3
_geom_angle
_geom_angle_site_symmetry_1
C2 N1 C1 118.3(4) 3_666
N1 C1 C2 120.6(5) .
N1 C1 C14 119.1(4) .
C2 C1 C14 120.3(4) .
N1 C2 C1 121.1(4) 3_666
N1 C2 C3 119.7(4) 3_666
C1 C2 C3 119.2(4) .
C8 C3 C4 120.6(4) .
C8 C3 C2 120.8(4) .
C4 C3 C2 118.5(4) .
C5 C4 C3 119.1(5) .
C5 C4 H4 120.4 .
C3 C4 H4 120.4 .
C4 C5 C6 121.3(4) .
C4 C5 Br2 119.3(4) .
C6 C5 Br2 119.4(3) .
C7 C6 C5 119.2(4) .
C7 C6 H6 120.4 .
C5 C6 H6 120.4 .
C6 C7 C8 121.4(5) .
C6 C7 H7 119.3 .
C8 C7 H7 119.3 .
C7 C8 C3 118.4(4) .
C7 C8 C9 121.8(5) .
C3 C8 C9 119.8(4) .
C10 C9 C14 118.3(4) .
C10 C9 C8 122.4(4) .
C14 C9 C8 119.3(5) .
C11 C10 C9 121.4(4) .
C11 C10 H10 119.3 .
C9 C10 H10 119.3 .
C10 C11 C12 118.6(5) .
C10 C11 H11 120.7 .
C12 C11 H11 120.7 .
C13 C12 C11 122.5(5) .
C13 C12 Br1 119.1(4) .
C11 C12 Br1 118.3(4) .
C12 C13 C14 118.9(4) .
C12 C13 H13 120.5 .
C14 C13 H13 120.5 .
C13 C14 C9 120.2(5) .
C13 C14 C1 119.3(4) .
C9 C14 C1 120.5(4) .

loop_
_geom_bond_atom_site_label_1
_geom_bond_atom_site_label_2
_geom_bond_distance
_geom_bond_site_symmetry_2
Br1 C12 1.906(5) .
Br2 C5 1.895(5) .
N1 C2 1.329(6) 3_666
N1 C1 1.340(6) .
C1 C2 1.433(6) .
C1 C14 1.447(7) .
C2 N1 1.329(6) 3_666
C2 C3 1.459(6) .
C3 C8 1.405(7) .
C3 C4 1.406(6) .
C4 C5 1.381(7) .
C4 H4 0.9500 .
C5 C6 1.394(7) .
C6 C7 1.384(7) .
C6 H6 0.9500 .
C7 C8 1.399(7) .
C7 H7 0.9500 .
C8 C9 1.481(6) .
C9 C10 1.405(7) .
C9 C14 1.420(6) .
C10 C11 1.386(7) .
C10 H10 0.9500 .
C11 C12 1.396(7) .
C11 H11 0.9500 .
C12 C13 1.369(7) .
C13 C14 1.409(7) .
C13 H13 0.9500 .

loop_
_geom_torsion_atom_site_label_1
_geom_torsion_atom_site_label_2
_geom_torsion_atom_site_label_3
_geom_torsion_atom_site_label_4
_geom_torsion
_geom_torsion_site_symmetry_1
_geom_torsion_site_symmetry_4
C2 N1 C1 C2 0.7(8) 3_666 .
C2 N1 C1 C14 179.5(4) 3_666 .
N1 C1 C2 N1 -0.8(8) . 3_666
C14 C1 C2 N1 -179.5(4) . 3_666
N1 C1 C2 C3 180.0(4) . .
C14 C1 C2 C3 1.3(7) . .
N1 C2 C3 C8 178.9(4) 3_666 .
C1 C2 C3 C8 -1.8(7) . .
N1 C2 C3 C4 0.3(7) 3_666 .
C1 C2 C3 C4 179.6(5) . .
C8 C3 C4 C5 -1.3(7) . .
C2 C3 C4 C5 177.3(5) . .
C3 C4 C5 C6 1.6(8) . .
C3 C4 C5 Br2 -177.5(4) . .
C4 C5 C6 C7 -0.5(8) . .
Br2 C5 C6 C7 178.6(4) . .
C5 C6 C7 C8 -0.9(7) . .
C6 C7 C8 C3 1.2(7) . .
C6 C7 C8 C9 -178.6(5) . .
C4 C3 C8 C7 -0.1(7) . .
C2 C3 C8 C7 -178.6(4) . .
C4 C3 C8 C9 179.7(5) . .
C2 C3 C8 C9 1.1(7) . .
C7 C8 C9 C10 0.7(8) . .
C3 C8 C9 C10 -179.1(5) . .
C7 C8 C9 C14 179.9(5) . .
C3 C8 C9 C14 0.1(7) . .
C14 C9 C10 C11 -0.4(8) . .
C8 C9 C10 C11 178.7(5) . .
C9 C10 C11 C12 1.3(8) . .
C10 C11 C12 C13 -1.7(8) . .
C10 C11 C12 Br1 179.5(4) . .
C11 C12 C13 C14 1.1(8) . .
Br1 C12 C13 C14 179.9(4) . .
C12 C13 C14 C9 -0.1(7) . .
C12 C13 C14 C1 -178.9(4) . .
C10 C9 C14 C13 -0.2(7) . .
C8 C9 C14 C13 -179.4(4) . .
C10 C9 C14 C1 178.6(5) . .
C8 C9 C14 C1 -0.6(7) . .
N1 C1 C14 C13 0.0(7) . .
C2 C1 C14 C13 178.7(4) . .
N1 C1 C14 C9 -178.8(4) . .
C2 C1 C14 C9 -0.1(7) . .
